data_2236969
loop_
_publ_author_name
'Su, Bi-yun'
'Qin, Wen-Long'
'Jiao, Long'
'Wang, Jia-Xiang'

_publ_section_title
;
 2-Methyl-<i>N</i>-[1-(1<i>H</i>-pyrrol-2-yl)ethylidene]aniline
;
_journal_coeditor_code LX2269
_journal_issue 12
_journal_name_full 'Acta Crystallographica Section E'
_journal_page_first o3326
_journal_paper_doi 10.1107/S1600536812045849
_journal_volume 68
_journal_year 2012
_chemical_formula_iupac 'C13 H14 N2'
_chemical_formula_moiety 'C13 H14 N2'
_chemical_formula_sum 'C13 H14 N2'
_chemical_formula_weight 198.26
_chemical_melting_point_gt 396.5
_chemical_melting_point_lt 398.9
_chemical_name_systematic
;
2-Methyl-<i>N</i>-[1-(1<i>H</i>-pyrrol-2-yl)ethylidene]aniline
;
_space_group_IT_number 2
_symmetry_cell_setting triclinic
_symmetry_space_group_name_Hall '-P 1'
_symmetry_space_group_name_H-M 'P -1'
_atom_sites_solution_hydrogens geom
_atom_sites_solution_primary direct
_atom_sites_solution_secondary difmap
_audit_creation_method SHELXL-97
_cell_angle_alpha 79.138(4)
_cell_angle_beta 67.021(4)
_cell_angle_gamma 88.154(4)
_cell_formula_units_Z 4
_cell_length_a 10.120(2)
_cell_length_b 10.400(3)
_cell_length_c 11.726(3)
_cell_measurement_reflns_used 1216
_cell_measurement_temperature 296(2)
_cell_measurement_theta_max 25.24
_cell_measurement_theta_min 2.28
_cell_volume 1114.7(5)
_computing_cell_refinement '<i>SAINT</i> (Bruker,2008)'
_computing_data_collection '<i>APEX2</i> (Bruker,2008)'
_computing_data_reduction '<i>SAINT</i> (Bruker,2008)'
_computing_molecular_graphics '<i>SHELXTL</i> (Sheldrick, 2008)'
_computing_publication_material '<i>publCIF</i> (Westrip, 2010)'
_computing_structure_refinement '<i>SHELXL97</i> (Sheldrick, 2008)'
_computing_structure_solution '<i>SHELXS97</i> (Sheldrick, 2008)'
_diffrn_ambient_temperature 296(2)
_diffrn_measured_fraction_theta_full 0.987
_diffrn_measured_fraction_theta_max 0.987
_diffrn_measurement_device_type 'Bruker APEXII CCD'
_diffrn_measurement_method '\f and \w scans'
_diffrn_radiation_monochromator graphite
_diffrn_radiation_source 'fine-focus sealed tube'
_diffrn_radiation_type MoK\a
_diffrn_radiation_wavelength 0.71073
_diffrn_reflns_av_R_equivalents 0.0219
_diffrn_reflns_av_sigmaI/netI 0.0529
_diffrn_reflns_limit_h_max 12
_diffrn_reflns_limit_h_min -9
_diffrn_reflns_limit_k_max 12
_diffrn_reflns_limit_k_min -12
_diffrn_reflns_limit_l_max 14
_diffrn_reflns_limit_l_min -10
_diffrn_reflns_number 5729
_diffrn_reflns_theta_full 25.24
_diffrn_reflns_theta_max 25.24
_diffrn_reflns_theta_min 2.28
_exptl_absorpt_coefficient_mu 0.071
_exptl_absorpt_correction_T_max 0.9877
_exptl_absorpt_correction_T_min 0.9734
_exptl_absorpt_correction_type multi-scan
_exptl_absorpt_process_details '(<i>SADABS</i>; Bruker, 2008)'
_exptl_crystal_colour colourless
_exptl_crystal_density_diffrn 1.181
_exptl_crystal_density_method 'not measured'
_exptl_crystal_description block
_exptl_crystal_F_000 424
_exptl_crystal_size_max 0.38
_exptl_crystal_size_mid 0.29
_exptl_crystal_size_min 0.17
_refine_diff_density_max 0.187
_refine_diff_density_min -0.158
_refine_ls_extinction_coef 0.012(3)
_refine_ls_extinction_expression Fc^*^=kFc[1+0.001xFc^2^\l^3^/sin(2\q)]^-1/4^
_refine_ls_extinction_method '<i>SHELXL97</i> (Sheldrick, 2008)'
_refine_ls_goodness_of_fit_ref 1.033
_refine_ls_hydrogen_treatment constr
_refine_ls_matrix_type full
_refine_ls_number_parameters 276
_refine_ls_number_reflns 3981
_refine_ls_number_restraints 2
_refine_ls_restrained_S_all 1.034
_refine_ls_R_factor_all 0.0842
_refine_ls_R_factor_gt 0.0506
_refine_ls_shift/su_max 0.000
_refine_ls_shift/su_mean 0.000
_refine_ls_structure_factor_coef Fsqd
_refine_ls_weighting_details 'calc w=1/[\s^2^(Fo^2^)+(0.0703P)^2^+0.0000P] where P=(Fo^2^+2Fc^2^)/3'
_refine_ls_weighting_scheme calc
_refine_ls_wR_factor_gt 0.1294
_refine_ls_wR_factor_ref 0.1486
_reflns_number_gt 2530
_reflns_number_total 3981
_reflns_threshold_expression I>2sigma(I)
_cod_data_source_file lx2269.cif
_cod_data_source_block I
_cod_database_code 2236969
_cod_database_fobs_code 2236969

loop_
_symmetry_equiv_pos_as_xyz
'x, y, z'
'-x, -y, -z'

loop_
_atom_site_type_symbol
_atom_site_label
_atom_site_fract_x
_atom_site_fract_y
_atom_site_fract_z
_atom_site_U_iso_or_equiv
_atom_site_adp_type
_atom_site_calc_flag
_atom_site_refinement_flags
_atom_site_occupancy
_atom_site_symmetry_multiplicity
N N1 0.37284(18) 0.91215(17) 0.19040(14) 0.0510(5) Uani d . 1 2
H H1 0.4426 0.9579 0.1289 0.061 Uiso calc R 1 2
N N2 0.34013(18) 0.93166(17) -0.03844(14) 0.0507(5) Uani d . 1 2
N N3 0.14266(18) 0.49423(17) 0.80750(14) 0.0541(5) Uani d . 1 2
H H3 0.0662 0.5111 0.8678 0.065 Uiso calc R 1 2
N N4 0.16015(18) 0.41253(17) 1.04284(14) 0.0498(5) Uani d . 1 2
C C1 0.3590(3) 0.8857(2) 0.31132(18) 0.0626(6) Uani d . 1 2
H H1A 0.4226 0.9137 0.3422 0.075 Uiso calc R 1 2
C C2 0.2371(3) 0.8118(3) 0.3801(2) 0.0689(7) Uani d . 1 2
H H2 0.2016 0.7798 0.4666 0.083 Uiso calc R 1 2
C C3 0.1742(3) 0.7922(2) 0.2987(2) 0.0633(6) Uani d . 1 2
H H3A 0.0888 0.7445 0.3208 0.076 Uiso calc R 1 2
C C4 0.2595(2) 0.8553(2) 0.18026(17) 0.0473(5) Uani d . 1 2
C C5 0.2429(2) 0.8691(2) 0.06202(19) 0.0491(5) Uani d . 1 2
C C6 0.1083(2) 0.8091(3) 0.0660(2) 0.0724(7) Uani d . 1 2
H H6A 0.0392 0.8752 0.0691 0.109 Uiso calc R 1 2
H H6B 0.0696 0.7412 0.1396 0.109 Uiso calc R 1 2
H H6C 0.1299 0.7724 -0.0082 0.109 Uiso calc R 1 2
C C7 0.3199(2) 0.95209(18) -0.15330(18) 0.0502(5) Uani d D 1 2
C C8 0.3676(2) 0.8647(2) -0.2347(2) 0.0562(6) Uani d . 1 2
C C9 0.3553(3) 0.8960(3) -0.3496(2) 0.0681(7) Uani d . 1 2
H H9 0.3870 0.8379 -0.4052 0.082 Uiso calc R 1 2
C C10 0.2981(3) 1.0095(3) -0.3841(2) 0.0753(8) Uani d . 1 2
H H10 0.2898 1.0276 -0.4617 0.090 Uiso calc R 1 2
C C11 0.2530(3) 1.0965(3) -0.3044(2) 0.0712(7) Uani d . 1 2
H H11 0.2154 1.1749 -0.3284 0.085 Uiso calc R 1 2
C C12 0.2627(2) 1.06875(19) -0.18953(19) 0.0589(6) Uani d D 1 2
H H12 0.2311 1.1280 -0.1352 0.071 Uiso calc R 1 2
C C13 0.4357(3) 0.7415(3) -0.2007(2) 0.0795(8) Uani d . 1 2
H H13A 0.4550 0.6895 -0.2645 0.119 Uiso calc R 1 2
H H13B 0.3716 0.6927 -0.1209 0.119 Uiso calc R 1 2
H H13C 0.5240 0.7633 -0.1949 0.119 Uiso calc R 1 2
C C14 0.1659(3) 0.5221(3) 0.68454(19) 0.0672(7) Uani d . 1 2
H H14 0.1023 0.5622 0.6508 0.081 Uiso calc R 1 2
C C15 0.2975(3) 0.4818(3) 0.6179(2) 0.0707(7) Uani d . 1 2
H H15 0.3410 0.4898 0.5307 0.085 Uiso calc R 1 2
C C16 0.3551(2) 0.4261(2) 0.70452(19) 0.0630(6) Uani d . 1 2
H H16 0.4442 0.3890 0.6856 0.076 Uiso calc R 1 2
C C17 0.2584(2) 0.4353(2) 0.82227(17) 0.0462(5) Uani d . 1 2
C C18 0.2667(2) 0.3960(2) 0.94336(19) 0.0475(5) Uani d . 1 2
C C19 0.4037(2) 0.3381(3) 0.9440(2) 0.0737(8) Uani d . 1 2
H H19A 0.4699 0.4068 0.9358 0.111 Uiso calc R 1 2
H H19B 0.4450 0.2930 0.8747 0.111 Uiso calc R 1 2
H H19C 0.3843 0.2775 1.0219 0.111 Uiso calc R 1 2
C C20 0.1708(2) 0.37695(19) 1.16170(18) 0.0489(5) Uani d D 1 2
C C21 0.1223(2) 0.2549(2) 1.23561(19) 0.0544(6) Uani d . 1 2
C C22 0.1255(3) 0.2295(3) 1.3541(2) 0.0698(7) Uani d . 1 2
H H22 0.0941 0.1472 1.4047 0.084 Uiso calc R 1 2
C C23 0.1739(3) 0.3221(3) 1.3993(2) 0.0791(8) Uani d . 1 2
H H23 0.1750 0.3026 1.4796 0.095 Uiso calc R 1 2
C C24 0.2206(3) 0.4433(3) 1.3258(2) 0.0766(8) Uani d . 1 2
H H24 0.2528 0.5068 1.3564 0.092 Uiso calc R 1 2
C C25 0.2199(2) 0.4712(2) 1.2078(2) 0.0611(6) Uani d D 1 2
H H25 0.2524 0.5535 1.1577 0.073 Uiso calc R 1 2
C C26 0.0651(3) 0.1542(3) 1.1890(2) 0.0790(8) Uani d . 1 2
H H26A -0.0239 0.1815 1.1831 0.119 Uiso calc R 1 2
H H26B 0.0491 0.0719 1.2467 0.119 Uiso calc R 1 2
H H26C 0.1333 0.1444 1.1073 0.119 Uiso calc R 1 2

loop_
_atom_site_aniso_label
_atom_site_aniso_U_11
_atom_site_aniso_U_22
_atom_site_aniso_U_33
_atom_site_aniso_U_12
_atom_site_aniso_U_13
_atom_site_aniso_U_23
N1 0.0470(10) 0.0660(12) 0.0362(9) -0.0026(9) -0.0132(8) -0.0066(8)
N2 0.0493(11) 0.0624(12) 0.0430(9) -0.0007(9) -0.0207(8) -0.0098(8)
N3 0.0512(11) 0.0680(12) 0.0406(9) 0.0081(9) -0.0185(8) -0.0047(8)
N4 0.0497(11) 0.0586(11) 0.0420(9) 0.0077(8) -0.0210(8) -0.0060(8)
C1 0.0668(16) 0.0836(18) 0.0405(12) -0.0020(13) -0.0240(11) -0.0119(11)
C2 0.0707(17) 0.0882(19) 0.0382(12) -0.0102(14) -0.0159(12) 0.0010(12)
C3 0.0568(14) 0.0754(17) 0.0507(13) -0.0094(12) -0.0173(11) -0.0019(11)
C4 0.0446(12) 0.0539(13) 0.0447(11) 0.0020(10) -0.0188(10) -0.0092(10)
C5 0.0465(12) 0.0529(13) 0.0485(12) 0.0058(10) -0.0204(10) -0.0081(10)
C6 0.0546(15) 0.099(2) 0.0655(15) -0.0131(13) -0.0301(12) -0.0033(14)
C7 0.0441(12) 0.0617(14) 0.0469(11) -0.0025(10) -0.0198(10) -0.0101(10)
C8 0.0521(13) 0.0617(15) 0.0578(13) -0.0028(11) -0.0231(11) -0.0140(11)
C9 0.0709(16) 0.089(2) 0.0518(13) 0.0025(14) -0.0272(12) -0.0235(13)
C10 0.0771(18) 0.106(2) 0.0484(13) 0.0019(16) -0.0318(13) -0.0121(14)
C11 0.0731(17) 0.0820(18) 0.0615(14) 0.0102(14) -0.0348(13) -0.0030(13)
C12 0.0620(15) 0.0655(16) 0.0542(13) 0.0093(12) -0.0272(11) -0.0147(11)
C13 0.093(2) 0.0716(18) 0.0840(17) 0.0206(15) -0.0420(15) -0.0266(14)
C14 0.0681(16) 0.0907(19) 0.0418(12) 0.0079(14) -0.0256(11) -0.0023(12)
C15 0.0711(17) 0.096(2) 0.0401(12) 0.0057(14) -0.0187(12) -0.0096(12)
C16 0.0558(14) 0.0799(17) 0.0514(13) 0.0084(12) -0.0185(11) -0.0143(12)
C17 0.0457(12) 0.0503(13) 0.0423(11) 0.0044(10) -0.0181(9) -0.0068(9)
C18 0.0471(12) 0.0495(13) 0.0497(12) 0.0050(10) -0.0232(10) -0.0097(10)
C19 0.0567(15) 0.106(2) 0.0635(14) 0.0267(14) -0.0295(12) -0.0191(14)
C20 0.0426(12) 0.0603(14) 0.0442(11) 0.0097(10) -0.0195(9) -0.0069(10)
C21 0.0506(13) 0.0588(15) 0.0515(13) 0.0090(11) -0.0210(10) -0.0041(11)
C22 0.0703(17) 0.0769(18) 0.0546(14) 0.0055(14) -0.0248(12) 0.0057(13)
C23 0.0847(19) 0.106(2) 0.0515(14) 0.0099(17) -0.0372(14) -0.0048(15)
C24 0.090(2) 0.089(2) 0.0695(16) 0.0069(16) -0.0487(15) -0.0221(15)
C25 0.0683(16) 0.0643(16) 0.0566(13) 0.0023(12) -0.0324(12) -0.0078(11)
C26 0.092(2) 0.0623(17) 0.0823(17) -0.0068(14) -0.0358(15) -0.0085(13)

loop_
_atom_type_symbol
_atom_type_description
_atom_type_scat_dispersion_real
_atom_type_scat_dispersion_imag
_atom_type_scat_source
C C 0.0033 0.0016 'International Tables Vol C Tables 4.2.6.8 and 6.1.1.4'
H H 0.0000 0.0000 'International Tables Vol C Tables 4.2.6.8 and 6.1.1.4'
N N 0.0061 0.0033 'International Tables Vol C Tables 4.2.6.8 and 6.1.1.4'

loop_
_geom_angle_atom_site_label_1
_geom_angle_atom_site_label_2
_geom_angle_atom_site_label_3
_geom_angle
C1 N1 C4 109.55(18)
C1 N1 H1 125.2
C4 N1 H1 125.2
C5 N2 C7 119.54(18)
C14 N3 C17 109.63(17)
C14 N3 H3 125.2
C17 N3 H3 125.2
C18 N4 C20 119.24(17)
N1 C1 C2 108.3(2)
N1 C1 H1A 125.9
C2 C1 H1A 125.9
C1 C2 C3 107.55(19)
C1 C2 H2 126.2
C3 C2 H2 126.2
C4 C3 C2 108.0(2)
C4 C3 H3A 126.0
C2 C3 H3A 126.0
N1 C4 C3 106.62(18)
N1 C4 C5 122.36(18)
C3 C4 C5 131.0(2)
N2 C5 C4 119.52(19)
N2 C5 C6 123.74(18)
C4 C5 C6 116.74(19)
C5 C6 H6A 109.5
C5 C6 H6B 109.5
H6A C6 H6B 109.5
C5 C6 H6C 109.5
H6A C6 H6C 109.5
H6B C6 H6C 109.5
C8 C7 C12 119.60(18)
C8 C7 N2 121.35(16)
C12 C7 N2 118.78(17)
C9 C8 C7 118.4(2)
C9 C8 C13 120.9(2)
C7 C8 C13 120.72(19)
C10 C9 C8 121.8(2)
C10 C9 H9 119.1
C8 C9 H9 119.1
C9 C10 C11 119.8(2)
C9 C10 H10 120.1
C11 C10 H10 120.1
C10 C11 C12 120.1(2)
C10 C11 H11 119.9
C12 C11 H11 119.9
C11 C12 C7 120.3(2)
C11 C12 H12 119.8
C7 C12 H12 119.8
C8 C13 H13A 109.5
C8 C13 H13B 109.5
H13A C13 H13B 109.5
C8 C13 H13C 109.5
H13A C13 H13C 109.5
H13B C13 H13C 109.5
N3 C14 C15 108.52(19)
N3 C14 H14 125.7
C15 C14 H14 125.7
C14 C15 C16 106.91(19)
C14 C15 H15 126.5
C16 C15 H15 126.5
C17 C16 C15 108.2(2)
C17 C16 H16 125.9
C15 C16 H16 125.9
N3 C17 C16 106.70(17)
N3 C17 C18 122.69(17)
C16 C17 C18 130.61(19)
N4 C18 C17 119.61(18)
N4 C18 C19 123.84(18)
C17 C18 C19 116.54(18)
C18 C19 H19A 109.5
C18 C19 H19B 109.5
H19A C19 H19B 109.5
C18 C19 H19C 109.5
H19A C19 H19C 109.5
H19B C19 H19C 109.5
C21 C20 C25 120.03(19)
C21 C20 N4 120.84(17)
C25 C20 N4 118.90(19)
C20 C21 C22 118.1(2)
C20 C21 C26 120.66(19)
C22 C21 C26 121.2(2)
C23 C22 C21 121.8(2)
C23 C22 H22 119.1
C21 C22 H22 119.1
C24 C23 C22 119.7(2)
C24 C23 H23 120.1
C22 C23 H23 120.1
C25 C24 C23 120.0(2)
C25 C24 H24 120.0
C23 C24 H24 120.0
C24 C25 C20 120.4(2)
C24 C25 H25 119.8
C20 C25 H25 119.8
C21 C26 H26A 109.5
C21 C26 H26B 109.5
H26A C26 H26B 109.5
C21 C26 H26C 109.5
H26A C26 H26C 109.5
H26B C26 H26C 109.5

loop_
_geom_bond_atom_site_label_1
_geom_bond_atom_site_label_2
_geom_bond_distance
N1 C1 1.344(2)
N1 C4 1.362(3)
N1 H1 0.8600
N2 C5 1.275(3)
N2 C7 1.416(2)
N3 C14 1.342(2)
N3 C17 1.360(2)
N3 H3 0.8600
N4 C18 1.278(2)
N4 C20 1.418(2)
C1 C2 1.347(3)
C1 H1A 0.9300
C2 C3 1.383(3)
C2 H2 0.9300
C3 C4 1.364(3)
C3 H3A 0.9300
C4 C5 1.441(3)
C5 C6 1.497(3)
C6 H6A 0.9600
C6 H6B 0.9600
C6 H6C 0.9600
C7 C8 1.382(3)
C7 C12 1.3925(10)
C8 C9 1.378(3)
C8 C13 1.497(3)
C9 C10 1.360(3)
C9 H9 0.9300
C10 C11 1.364(3)
C10 H10 0.9300
C11 C12 1.366(3)
C11 H11 0.9300
C12 H12 0.9300
C13 H13A 0.9600
C13 H13B 0.9600
C13 H13C 0.9600
C14 C15 1.355(3)
C14 H14 0.9300
C15 C16 1.388(3)
C15 H15 0.9300
C16 C17 1.364(3)
C16 H16 0.9300
C17 C18 1.436(3)
C18 C19 1.496(3)
C19 H19A 0.9600
C19 H19B 0.9600
C19 H19C 0.9600
C20 C21 1.377(3)
C20 C25 1.3927(10)
C21 C22 1.378(3)
C21 C26 1.494(3)
C22 C23 1.369(4)
C22 H22 0.9300
C23 C24 1.366(4)
C23 H23 0.9300
C24 C25 1.362(3)
C24 H24 0.9300
C25 H25 0.9300
C26 H26A 0.9600
C26 H26B 0.9600
C26 H26C 0.9600

loop_
_geom_hbond_atom_site_label_D
_geom_hbond_atom_site_label_H
_geom_hbond_atom_site_label_A
_geom_hbond_site_symmetry_A
_geom_hbond_distance_DH
_geom_hbond_distance_HA
_geom_hbond_distance_DA
_geom_hbond_angle_DHA
N1 H1 N2 2_675 0.86 2.27 3.070(3) 154.3
N3 H3 N4 2_567 0.86 2.30 3.108(2) 156.2
C1 H1A Cg1 2_655 0.93 2.70 3.488(4) 143.0
C14 H14 Cg2 2_565 0.93 2.75 3.531(3) 142.0

loop_
_geom_torsion_atom_site_label_1
_geom_torsion_atom_site_label_2
_geom_torsion_atom_site_label_3
_geom_torsion_atom_site_label_4
_geom_torsion
C4 N1 C1 C2 0.0(3)
N1 C1 C2 C3 0.0(3)
C1 C2 C3 C4 -0.1(3)
C1 N1 C4 C3 -0.1(2)
C1 N1 C4 C5 178.53(18)
C2 C3 C4 N1 0.1(3)
C2 C3 C4 C5 -178.4(2)
C7 N2 C5 C4 -176.19(16)
C7 N2 C5 C6 2.9(3)
N1 C4 C5 N2 3.2(3)
C3 C4 C5 N2 -178.6(2)
N1 C4 C5 C6 -176.01(19)
C3 C4 C5 C6 2.3(3)
C5 N2 C7 C8 -91.5(2)
C5 N2 C7 C12 94.5(3)
C12 C7 C8 C9 -0.7(3)
N2 C7 C8 C9 -174.6(2)
C12 C7 C8 C13 177.2(2)
N2 C7 C8 C13 3.2(3)
C7 C8 C9 C10 0.0(4)
C13 C8 C9 C10 -177.8(3)
C8 C9 C10 C11 0.9(4)
C9 C10 C11 C12 -1.2(4)
C10 C11 C12 C7 0.5(4)
C8 C7 C12 C11 0.4(3)
N2 C7 C12 C11 174.5(2)
C17 N3 C14 C15 -0.2(3)
N3 C14 C15 C16 0.7(3)
C14 C15 C16 C17 -0.9(3)
C14 N3 C17 C16 -0.4(3)
C14 N3 C17 C18 178.8(2)
C15 C16 C17 N3 0.8(3)
C15 C16 C17 C18 -178.3(2)
C20 N4 C18 C17 -178.17(18)
C20 N4 C18 C19 1.2(3)
N3 C17 C18 N4 2.2(3)
C16 C17 C18 N4 -178.8(2)
N3 C17 C18 C19 -177.2(2)
C16 C17 C18 C19 1.8(4)
C18 N4 C20 C21 -93.6(2)
C18 N4 C20 C25 91.8(2)
C25 C20 C21 C22 -0.7(3)
N4 C20 C21 C22 -175.18(18)
C25 C20 C21 C26 178.1(2)
N4 C20 C21 C26 3.6(3)
C20 C21 C22 C23 0.7(3)
C26 C21 C22 C23 -178.1(2)
C21 C22 C23 C24 -0.1(4)
C22 C23 C24 C25 -0.5(4)
C23 C24 C25 C20 0.5(4)
C21 C20 C25 C24 0.1(3)
N4 C20 C25 C24 174.74(19)

loop_
_cod_related_entry_id
_cod_related_entry_database
_cod_related_entry_code
1 ChemSpider 30658244
